data_4132875
loop_
_publ_author_name
'Li, Yuantao'
'Handke, Marcel'
'Chen, Yu-Sheng'
'Shtukenberg, Alexander G.'
'Hu, Chunhua T.'
'Ward, Michael D.'

_publ_section_title
;
 Guest Exchange through Facilitated Transport in a Seemingly Impenetrable
 Hydrogen-Bonded Framework.
;
_journal_issue 40
_journal_name_full 'Journal of the American Chemical Society'
_journal_page_first 12915
_journal_page_last 12921
_journal_paper_doi 10.1021/jacs.8b07065
_journal_volume 140
_journal_year 2018
_chemical_formula_sum 'C56.32 H73.09 F3.55 N9 O11.86 S3'
_chemical_formula_weight 1229.67
_space_group_crystal_system hexagonal
_space_group_IT_number 173
_space_group_name_Hall 'P 6c'
_space_group_name_H-M_alt 'P 63'
_atom_sites_solution_hydrogens geom
_audit_creation_method SHELXL-2018/3
_cell_angle_alpha 90
_cell_angle_beta 90
_cell_angle_gamma 120
_cell_formula_units_Z 2
_cell_length_a 24.002(5)
_cell_length_b 24.002(5)
_cell_length_c 7.3978(14)
_cell_measurement_reflns_used 5522
_cell_measurement_temperature 100(2)
_cell_measurement_theta_max 22.60
_cell_measurement_theta_min 2.59
_cell_volume 3690.9(13)
_computing_cell_refinement 'Bruker SAINT'
_computing_data_collection 'Bruker APEX2'
_computing_data_reduction 'Bruker SAINT'
_computing_structure_refinement 'SHELXL-2018/3 (Sheldrick, 2018)'
_computing_structure_solution 'SHELXT (Sheldrick 2014)'
_diffrn_ambient_temperature 100(2)
_diffrn_measured_fraction_theta_full 1.000
_diffrn_measured_fraction_theta_max 1.000
_diffrn_measurement_device_type 'Bruker APEX-II CCD'
_diffrn_measurement_method '\w scans'
_diffrn_radiation_monochromator graphite
_diffrn_radiation_source 'sealed tube'
_diffrn_radiation_type MoK\a
_diffrn_radiation_wavelength 0.71073
_diffrn_reflns_av_R_equivalents 0.0865
_diffrn_reflns_av_unetI/netI 0.0467
_diffrn_reflns_Laue_measured_fraction_full 1.000
_diffrn_reflns_Laue_measured_fraction_max 1.000
_diffrn_reflns_limit_h_max 27
_diffrn_reflns_limit_h_min -27
_diffrn_reflns_limit_k_max 27
_diffrn_reflns_limit_k_min -27
_diffrn_reflns_limit_l_max 8
_diffrn_reflns_limit_l_min -8
_diffrn_reflns_number 38883
_diffrn_reflns_point_group_measured_fraction_full 0.999
_diffrn_reflns_point_group_measured_fraction_max 0.999
_diffrn_reflns_theta_full 24.430
_diffrn_reflns_theta_max 24.430
_diffrn_reflns_theta_min 1.697
_exptl_absorpt_coefficient_mu 0.164
_exptl_absorpt_correction_T_max 0.7451
_exptl_absorpt_correction_T_min 0.6586
_exptl_absorpt_correction_type multi-scan
_exptl_absorpt_process_details SADABS
_exptl_crystal_colour colourless
_exptl_crystal_density_diffrn 1.107
_exptl_crystal_description needle
_exptl_crystal_F_000 1298
_exptl_crystal_size_max 0.540
_exptl_crystal_size_mid 0.124
_exptl_crystal_size_min 0.072
_refine_diff_density_max 0.599
_refine_diff_density_min -0.229
_refine_diff_density_rms 0.060
_refine_ls_abs_structure_details
;
 Flack x determined using 1219 quotients [(I+)-(I-)]/[(I+)+(I-)]
 (Parsons, Flack and Wagner, Acta Cryst. B69 (2013) 249-259).
;
_refine_ls_abs_structure_Flack 0.05(6)
_refine_ls_extinction_method none
_refine_ls_goodness_of_fit_ref 1.052
_refine_ls_hydrogen_treatment constr
_refine_ls_matrix_type full
_refine_ls_number_parameters 277
_refine_ls_number_reflns 4075
_refine_ls_number_restraints 26
_refine_ls_restrained_S_all 1.058
_refine_ls_R_factor_all 0.0792
_refine_ls_R_factor_gt 0.0617
_refine_ls_shift/su_max 0.001
_refine_ls_shift/su_mean 0.000
_refine_ls_structure_factor_coef Fsqd
_refine_ls_weighting_details 'w=1/[\s^2^(Fo^2^)+(0.1069P)^2^+0.3892P] where P=(Fo^2^+2Fc^2^)/3'
_refine_ls_weighting_scheme calc
_refine_ls_wR_factor_gt 0.1570
_refine_ls_wR_factor_ref 0.1678
_reflns_Friedel_coverage 0.840
_reflns_Friedel_fraction_full 0.997
_reflns_Friedel_fraction_max 0.997
_reflns_number_gt 3253
_reflns_number_total 4075
_reflns_threshold_expression 'I > 2\s(I)'
_cod_data_source_file ja8b07065_si_002.cif
_cod_data_source_block 1prime-10min
_cod_original_cell_volume 3690.7(16)
_cod_database_code 4132875
_shelx_shelxl_version_number 2018/3
_shelx_space_group_comment
;
The symmetry employed for this shelxl refinement is uniquely defined
by the following loop, which should always be used as a source of
symmetry information in preference to the above space-group names.
They are only intended as comments.
;
_shelx_estimated_absorpt_t_min 0.916
_shelx_estimated_absorpt_t_max 0.988

loop_
_space_group_symop_operation_xyz
'x, y, z'
'-y, x-y, z'
'-x+y, -x, z'
'-x, -y, z+1/2'
'y, -x+y, z+1/2'
'x-y, x, z+1/2'

loop_
_atom_site_label
_atom_site_type_symbol
_atom_site_fract_x
_atom_site_fract_y
_atom_site_fract_z
_atom_site_U_iso_or_equiv
_atom_site_adp_type
_atom_site_occupancy
_atom_site_site_symmetry_order
_atom_site_calc_flag
_atom_site_refinement_flags_posn
_atom_site_refinement_flags_adp
_atom_site_refinement_flags_occupancy
_atom_site_disorder_assembly
_atom_site_disorder_group
S1 S 0.87232(6) 0.68869(6) 0.5864(2) 0.0432(4) Uani 1 1 d . . . . .
O1 O 0.9116(2) 0.7069(2) 0.4250(5) 0.0443(11) Uani 1 1 d . . . . .
O2 O 0.82954(16) 0.71453(16) 0.5885(7) 0.0452(8) Uani 1 1 d . . . . .
O3 O 0.9109(2) 0.7030(2) 0.7509(5) 0.0470(12) Uani 1 1 d . . . . .
C1 C 0.7058(3) 0.4006(3) 0.5509(8) 0.0456(15) Uani 1 1 d . . . . .
C2 C 0.6386(3) 0.3721(3) 0.5500(8) 0.0470(15) Uani 1 1 d . . . . .
H2 H 0.619582 0.398501 0.548714 0.056 Uiso 1 1 calc R U . . .
C3 C 0.7466(3) 0.4713(3) 0.5578(9) 0.0461(15) Uani 1 1 d . . . . .
C4 C 0.8053(3) 0.5005(3) 0.6512(9) 0.0509(16) Uani 1 1 d . . . . .
H4 H 0.819407 0.474165 0.707664 0.061 Uiso 1 1 calc R U . . .
C5 C 0.8427(3) 0.5655(3) 0.6632(9) 0.0486(15) Uani 1 1 d . . . . .
H5 H 0.882158 0.584299 0.727826 0.058 Uiso 1 1 calc R U . . .
C6 C 0.8225(2) 0.6039(3) 0.5805(10) 0.0447(12) Uani 1 1 d . . . . .
C7 C 0.7662(3) 0.5775(3) 0.4840(9) 0.0477(15) Uani 1 1 d . . . . .
H7 H 0.753490 0.604561 0.424854 0.057 Uiso 1 1 calc R U . . .
C8 C 0.7281(3) 0.5113(3) 0.4734(9) 0.0489(15) Uani 1 1 d . . . . .
H8 H 0.688775 0.492981 0.407825 0.059 Uiso 1 1 calc R U . . .
N1 N 0.8566(2) 0.7146(2) 0.0884(10) 0.0590(13) Uani 1 1 d . . . . .
H1A H 0.870047 0.707158 0.191405 0.071 Uiso 1 1 calc R U . . .
H1B H 0.870761 0.708038 -0.014613 0.071 Uiso 1 1 calc R U . . .
N2 N 0.7934(3) 0.7456(3) 0.2402(7) 0.0585(17) Uani 1 1 d . . . . .
H2A H 0.806476 0.738373 0.344280 0.070 Uiso 1 1 calc R U . . .
H2B H 0.765824 0.759563 0.238167 0.070 Uiso 1 1 calc R U . . .
N3 N 0.7935(3) 0.7448(3) -0.0676(7) 0.0551(16) Uani 1 1 d . . . . .
H3A H 0.764968 0.757622 -0.068132 0.066 Uiso 1 1 calc R U . . .
H3B H 0.807782 0.738234 -0.170410 0.066 Uiso 1 1 calc R U . . .
C9 C 0.8152(3) 0.7355(3) 0.0884(11) 0.0532(14) Uani 1 1 d . . . . .
O4 O 0.5692(2) 0.4747(2) 0.4997(8) 0.0655(15) Uani 0.954(7) 1 d . . P A 1
C10 C 0.5772(3) 0.5141(3) 0.6186(11) 0.0520(19) Uani 0.954(7) 1 d . . P A 1
C11 C 0.6133(3) 0.5211(3) 0.7879(11) 0.0566(17) Uani 0.954(7) 1 d . . P A 1
H11 H 0.629669 0.492802 0.808524 0.068 Uiso 0.954(7) 1 calc R U P A 1
C12 C 0.6235(3) 0.5646(3) 0.9096(10) 0.0537(17) Uani 0.954(7) 1 d . . P A 1
C13 C 0.6014(3) 0.6116(3) 0.8853(10) 0.0572(19) Uani 0.954(7) 1 d . . P A 1
H13A H 0.634919 0.653687 0.933233 0.069 Uiso 0.954(7) 1 calc R U P A 1
H13B H 0.562133 0.597549 0.958751 0.069 Uiso 0.954(7) 1 calc R U P A 1
C14 C 0.5867(3) 0.6211(3) 0.6913(10) 0.0498(16) Uani 0.954(7) 1 d . . P A 1
C15 C 0.5472(3) 0.5563(3) 0.6061(10) 0.0526(17) Uani 0.954(7) 1 d . . P A 1
H15A H 0.540446 0.562204 0.477074 0.063 Uiso 0.954(7) 1 calc R U P A 1
H15B H 0.504521 0.534035 0.665237 0.063 Uiso 0.954(7) 1 calc R U P A 1
C16 C 0.6583(4) 0.5694(4) 1.0791(15) 0.074(2) Uani 0.954(7) 1 d . . P A 1
H16A H 0.697518 0.611616 1.085401 0.111 Uiso 0.954(7) 1 calc R U P A 1
H16B H 0.669883 0.535578 1.081404 0.111 Uiso 0.954(7) 1 calc R U P A 1
H16C H 0.630717 0.564148 1.182791 0.111 Uiso 0.954(7) 1 calc R U P A 1
C17 C 0.6507(3) 0.6607(3) 0.5841(12) 0.0573(16) Uani 0.954(7) 1 d . . P A 1
H17A H 0.678657 0.642443 0.604652 0.086 Uiso 0.954(7) 1 calc R U P A 1
H17B H 0.672504 0.705516 0.625567 0.086 Uiso 0.954(7) 1 calc R U P A 1
H17C H 0.641183 0.659195 0.454811 0.086 Uiso 0.954(7) 1 calc R U P A 1
C18 C 0.5496(4) 0.6584(4) 0.6888(10) 0.0617(19) Uani 0.954(7) 1 d . . P A 1
H18A H 0.575173 0.699871 0.749646 0.093 Uiso 0.954(7) 1 calc R U P A 1
H18B H 0.508443 0.633255 0.751686 0.093 Uiso 0.954(7) 1 calc R U P A 1
H18C H 0.541667 0.665613 0.563344 0.093 Uiso 0.954(7) 1 calc R U P A 1
F1 F 0.3962(3) 0.5999(3) 0.5559(15) 0.092(3) Uani 0.592(9) 1 d . U P B 1
F2 F 0.2669(4) 0.5377(3) 0.5565(15) 0.095(3) Uani 0.592(9) 1 d . U P B 1
C1F C 0.3658(5) 0.6333(5) 0.5570(18) 0.060(3) Uani 0.592(9) 1 d D U P B 1
C2F C 0.2998(5) 0.6010(5) 0.5567(17) 0.059(3) Uani 0.592(9) 1 d D U P B 1

loop_
_atom_site_aniso_label
_atom_site_aniso_U_11
_atom_site_aniso_U_22
_atom_site_aniso_U_33
_atom_site_aniso_U_23
_atom_site_aniso_U_13
_atom_site_aniso_U_12
S1 0.0412(7) 0.0495(8) 0.0385(7) -0.0009(9) 0.0005(9) 0.0224(6)
O1 0.039(2) 0.049(3) 0.041(3) -0.001(2) 0.001(2) 0.0193(19)
O2 0.049(2) 0.050(2) 0.0367(18) -0.005(2) -0.006(2) 0.0243(16)
O3 0.040(2) 0.056(3) 0.040(3) -0.002(2) -0.001(2) 0.021(2)
C1 0.052(3) 0.052(3) 0.036(4) 0.001(3) -0.003(3) 0.028(3)
C2 0.048(3) 0.053(3) 0.043(4) -0.001(3) -0.002(3) 0.028(3)
C3 0.046(3) 0.052(3) 0.045(4) 0.002(3) -0.001(3) 0.028(3)
C4 0.049(3) 0.053(4) 0.057(4) 0.004(3) -0.005(3) 0.031(3)
C5 0.038(3) 0.056(4) 0.048(3) 0.003(3) -0.007(3) 0.021(3)
C6 0.039(3) 0.054(3) 0.040(3) -0.001(4) 0.003(3) 0.023(2)
C7 0.047(4) 0.049(4) 0.049(3) -0.002(3) -0.006(3) 0.025(3)
C8 0.040(3) 0.046(3) 0.056(4) -0.002(3) -0.003(3) 0.019(3)
N1 0.066(3) 0.098(4) 0.038(2) -0.001(4) -0.004(3) 0.060(3)
N2 0.067(4) 0.096(5) 0.040(4) 0.001(3) 0.001(3) 0.061(4)
N3 0.076(4) 0.087(4) 0.027(3) -0.002(3) 0.000(3) 0.059(4)
C9 0.057(3) 0.071(4) 0.041(3) -0.010(4) -0.002(4) 0.039(3)
O4 0.065(3) 0.059(3) 0.076(3) -0.020(3) -0.016(3) 0.033(3)
C10 0.038(3) 0.041(3) 0.069(6) 0.001(3) 0.001(3) 0.014(3)
C11 0.055(4) 0.045(4) 0.066(4) 0.001(4) -0.003(4) 0.022(3)
C12 0.051(4) 0.042(4) 0.059(4) 0.007(3) -0.002(3) 0.016(3)
C13 0.053(4) 0.054(4) 0.060(5) -0.002(3) -0.005(3) 0.023(3)
C14 0.049(4) 0.043(3) 0.055(4) 0.002(3) 0.000(3) 0.022(3)
C15 0.050(3) 0.061(4) 0.047(4) 0.002(4) -0.005(4) 0.028(3)
C16 0.082(5) 0.075(5) 0.057(4) 0.004(5) -0.002(5) 0.033(4)
C17 0.062(4) 0.055(3) 0.054(4) -0.001(5) 0.005(5) 0.029(3)
C18 0.080(5) 0.073(5) 0.048(4) -0.001(4) 0.000(4) 0.050(4)
F1 0.079(4) 0.076(4) 0.130(7) -0.018(5) -0.021(5) 0.045(4)
F2 0.083(5) 0.078(5) 0.122(7) -0.008(5) -0.026(5) 0.039(4)
C1F 0.068(5) 0.063(5) 0.052(6) -0.001(4) -0.001(4) 0.036(4)
C2F 0.074(5) 0.052(5) 0.045(6) 0.006(4) -0.007(5) 0.027(4)

loop_
_atom_type_symbol
_atom_type_description
_atom_type_scat_dispersion_real
_atom_type_scat_dispersion_imag
_atom_type_scat_source
C C 0.0033 0.0016 'International Tables Vol C Tables 4.2.6.8 and 6.1.1.4'
H H 0.0000 0.0000 'International Tables Vol C Tables 4.2.6.8 and 6.1.1.4'
F F 0.0171 0.0103 'International Tables Vol C Tables 4.2.6.8 and 6.1.1.4'
N N 0.0061 0.0033 'International Tables Vol C Tables 4.2.6.8 and 6.1.1.4'
O O 0.0106 0.0060 'International Tables Vol C Tables 4.2.6.8 and 6.1.1.4'
S S 0.1246 0.1234 'International Tables Vol C Tables 4.2.6.8 and 6.1.1.4'

loop_
_geom_angle_atom_site_label_1
_geom_angle_atom_site_label_2
_geom_angle_atom_site_label_3
_geom_angle
_geom_angle_site_symmetry_1
_geom_angle_site_symmetry_3
O2 S1 O1 112.1(3) . .
O2 S1 O3 113.2(3) . .
O1 S1 O3 112.05(19) . .
O2 S1 C6 106.2(2) . .
O1 S1 C6 106.8(3) . .
O3 S1 C6 106.0(3) . .
C2 C1 C2 119.2(6) 3_665 .
C2 C1 C3 120.6(5) 3_665 .
C2 C1 C3 120.1(5) . .
C1 C2 C1 120.8(6) 2_655 .
C1 C2 H2 119.6 2_655 .
C1 C2 H2 119.6 . .
C8 C3 C4 117.7(5) . .
C8 C3 C1 121.3(5) . .
C4 C3 C1 121.0(5) . .
C5 C4 C3 121.8(6) . .
C5 C4 H4 119.1 . .
C3 C4 H4 119.1 . .
C4 C5 C6 119.2(5) . .
C4 C5 H5 120.4 . .
C6 C5 H5 120.4 . .
C7 C6 C5 121.2(5) . .
C7 C6 S1 119.0(5) . .
C5 C6 S1 119.7(4) . .
C6 C7 C8 119.5(6) . .
C6 C7 H7 120.3 . .
C8 C7 H7 120.3 . .
C7 C8 C3 120.7(6) . .
C7 C8 H8 119.7 . .
C3 C8 H8 119.7 . .
C9 N1 H1A 120.0 . .
C9 N1 H1B 120.0 . .
H1A N1 H1B 120.0 . .
C9 N2 H2A 120.0 . .
C9 N2 H2B 120.0 . .
H2A N2 H2B 120.0 . .
C9 N3 H3A 120.0 . .
C9 N3 H3B 120.0 . .
H3A N3 H3B 120.0 . .
N2 C9 N1 121.0(7) . .
N2 C9 N3 119.2(5) . .
N1 C9 N3 119.7(7) . .
O4 C10 C11 123.1(6) . .
O4 C10 C15 121.7(6) . .
C11 C10 C15 115.1(6) . .
C12 C11 C10 122.4(6) . .
C12 C11 H11 118.8 . .
C10 C11 H11 118.8 . .
C11 C12 C13 122.1(7) . .
C11 C12 C16 121.2(7) . .
C13 C12 C16 116.7(6) . .
C12 C13 C14 115.3(6) . .
C12 C13 H13A 108.5 . .
C14 C13 H13A 108.5 . .
C12 C13 H13B 108.5 . .
C14 C13 H13B 108.5 . .
H13A C13 H13B 107.5 . .
C15 C14 C13 108.4(6) . .
C15 C14 C18 110.3(6) . .
C13 C14 C18 109.9(6) . .
C15 C14 C17 109.8(6) . .
C13 C14 C17 109.9(6) . .
C18 C14 C17 108.5(5) . .
C14 C15 C10 113.8(5) . .
C14 C15 H15A 108.8 . .
C10 C15 H15A 108.8 . .
C14 C15 H15B 108.8 . .
C10 C15 H15B 108.8 . .
H15A C15 H15B 107.7 . .
C12 C16 H16A 109.5 . .
C12 C16 H16B 109.5 . .
H16A C16 H16B 109.5 . .
C12 C16 H16C 109.5 . .
H16A C16 H16C 109.5 . .
H16B C16 H16C 109.5 . .
C14 C17 H17A 109.5 . .
C14 C17 H17B 109.5 . .
H17A C17 H17B 109.5 . .
C14 C17 H17C 109.5 . .
H17A C17 H17C 109.5 . .
H17B C17 H17C 109.5 . .
C14 C18 H18A 109.5 . .
C14 C18 H18B 109.5 . .
H18A C18 H18B 109.5 . .
C14 C18 H18C 109.5 . .
H18A C18 H18C 109.5 . .
H18B C18 H18C 109.5 . .
F1 C1F C2F 121.2(10) . 2_665
F1 C1F C2F 119.2(10) . .
C2F C1F C2F 119.6(11) 2_665 .
F2 C2F C1F 119.1(10) . 3_565
F2 C2F C1F 120.5(10) . .
C1F C2F C1F 120.4(11) 3_565 .

loop_
_geom_bond_atom_site_label_1
_geom_bond_atom_site_label_2
_geom_bond_distance
_geom_bond_site_symmetry_2
S1 O2 1.441(4) .
S1 O1 1.447(4) .
S1 O3 1.462(5) .
S1 C6 1.773(5) .
C1 C2 1.396(8) 3_665
C1 C2 1.401(8) .
C1 C3 1.477(8) .
C2 H2 0.9500 .
C3 C8 1.393(8) .
C3 C4 1.402(8) .
C4 C5 1.359(9) .
C4 H4 0.9500 .
C5 C6 1.378(8) .
C5 H5 0.9500 .
C6 C7 1.372(8) .
C7 C8 1.384(9) .
C7 H7 0.9500 .
C8 H8 0.9500 .
N1 C9 1.320(7) .
N1 H1A 0.8800 .
N1 H1B 0.8800 .
N2 C9 1.311(9) .
N2 H2A 0.8800 .
N2 H2B 0.8800 .
N3 C9 1.330(9) .
N3 H3A 0.8800 .
N3 H3B 0.8800 .
O4 C10 1.234(8) .
C10 C11 1.484(11) .
C10 C15 1.511(9) .
C11 C12 1.307(11) .
C11 H11 0.9500 .
C12 C13 1.478(10) .
C12 C16 1.480(12) .
C13 C14 1.521(10) .
C13 H13A 0.9900 .
C13 H13B 0.9900 .
C14 C15 1.496(9) .
C14 C18 1.547(9) .
C14 C17 1.559(9) .
C15 H15A 0.9900 .
C15 H15B 0.9900 .
C16 H16A 0.9800 .
C16 H16B 0.9800 .
C16 H16C 0.9800 .
C17 H17A 0.9800 .
C17 H17B 0.9800 .
C17 H17C 0.9800 .
C18 H18A 0.9800 .
C18 H18B 0.9800 .
C18 H18C 0.9800 .
F1 C1F 1.324(12) .
F2 C2F 1.317(12) .
C1F C2F 1.362(14) 2_665
C1F C2F 1.373(11) .
